data_1532623
loop_
_publ_author_name
'Creon, N.'
'Hervieu, M.'
'Michel, C.'
'Raveau, B.'
'Maignan, A.'

_publ_section_title
;
 Cationic ordering in hexagonal perovskite derivatives: 12R-ordered
 polytype oxides, Ba12 Ca3 Mo3 Mn6 O36 and Ba12 In3 Mn9 O34.5
;
_journal_name_full 'Solid State Sciences'
_journal_page_first 243
_journal_page_last 248
_journal_volume 5
_journal_year 2003
_chemical_formula_sum 'Ba12 Ca3 Mn6 Mo3 O36'
_chemical_name_systematic 'Ba12 Ca3 (Mo3 Mn6 O36)'
_space_group_IT_number 166
_symmetry_space_group_name_Hall '-R 3 2"'
_symmetry_space_group_name_H-M 'R -3 m :H'
_cell_angle_alpha 90
_cell_angle_beta 90
_cell_angle_gamma 120
_cell_formula_units_Z 1
_cell_length_a 5.8364
_cell_length_b 5.8364
_cell_length_c 28.87
_cell_volume 851.662
_citation_journal_id_ASTM SSSCFJ
_cod_data_source_file Creon_SSSCFJ_2003_980.cif
_cod_data_source_block Ba12Ca3Mn6Mo3O36
_cod_original_cell_volume 851.6625
_cod_database_code 1532623

loop_
_symmetry_equiv_pos_as_xyz
x,y,z
-y,x-y,z
-x+y,-x,z
y,x,-z
-x,-x+y,-z
x-y,-y,-z
-x,-y,-z
y,-x+y,-z
x-y,x,-z
-y,-x,z
x,x-y,z
-x+y,y,z
x+2/3,y+1/3,z+1/3
-y+2/3,x-y+1/3,z+1/3
-x+y+2/3,-x+1/3,z+1/3
y+2/3,x+1/3,-z+1/3
-x+2/3,-x+y+1/3,-z+1/3
x-y+2/3,-y+1/3,-z+1/3
-x+2/3,-y+1/3,-z+1/3
y+2/3,-x+y+1/3,-z+1/3
x-y+2/3,x+1/3,-z+1/3
-y+2/3,-x+1/3,z+1/3
x+2/3,x-y+1/3,z+1/3
-x+y+2/3,y+1/3,z+1/3
x+1/3,y+2/3,z+2/3
-y+1/3,x-y+2/3,z+2/3
-x+y+1/3,-x+2/3,z+2/3
y+1/3,x+2/3,-z+2/3
-x+1/3,-x+y+2/3,-z+2/3
x-y+1/3,-y+2/3,-z+2/3
-x+1/3,-y+2/3,-z+2/3
y+1/3,-x+y+2/3,-z+2/3
x-y+1/3,x+2/3,-z+2/3
-y+1/3,-x+2/3,z+2/3
x+1/3,x-y+2/3,z+2/3
-x+y+1/3,y+2/3,z+2/3

loop_
_atom_site_label
_atom_site_type_symbol
_atom_site_fract_x
_atom_site_fract_y
_atom_site_fract_z
_atom_site_occupancy
_atom_site_U_iso_or_equiv
Mn1 Mn+4 0 0 0 1 0.0
Ba1 Ba+2 0 0 0.2165 1 0.0
O1 O-2 0.851 0.149 0.0419 1 0.0
Ba2 Ba+2 0 0 0.3688 1 0.0
Mn2 Mn+4 0 0 0.0899 0.5 0.0
O2 O-2 0.843 0.157 0.88 1 0.0
Ca1 Ca+2 0 0 0.5 1 0.0
Mo1 Mo+6 0 0 0.0899 0.5 0.0
